data_4329049
loop_
_publ_author_name
'Galina M. Dulcevscaia'
'Irina G. Filippova'
'Manfred Speldrich'
'Jan van Leusen'
'Victor Ch. Kravtsov'
'Svetlana G. Baca'
'Paul K\"ogerler'
'Shi-Xia Liu'
'Silvio Decurtins'

_publ_contact_author_address
;
Institute of Inorganic Chemistry, RWTH Aachen University, D-52074 Aachen,
 Germany.
;
_publ_contact_author_email paul.koegerler@ac.rwth-aachen.de
_publ_contact_author_name 'Paul Koegerler'
_publ_section_title
;
 Cluster-Based Networks: 1D and 2D Coordination Polymers Based on
 {MnFe~2~(\m~3~-O)}-Type Clusters
;
_journal_name_full 'Inorganic Chemistry'
_journal_page_first 5110
_journal_page_last 5117
_journal_paper_doi 10.1021/ic202644t
_journal_volume 51
_journal_year 2012
_chemical_formula_sum 'C50 H95 Fe2 Mn N8 O15'
_chemical_formula_weight 1214.98
_space_group_IT_number 60
_symmetry_cell_setting orthorhombic
_symmetry_space_group_name_Hall '-P 2n 2ab'
_symmetry_space_group_name_H-M 'P b c n'
_atom_sites_solution_hydrogens geom
_atom_sites_solution_primary direct
_atom_sites_solution_secondary difmap
_audit_creation_method SHELXL-97
_cell_angle_alpha 90.00
_cell_angle_beta 90.00
_cell_angle_gamma 90.00
_cell_formula_units_Z 8
_cell_length_a 51.2141(12)
_cell_length_b 12.2883(3)
_cell_length_c 19.6383(4)
_cell_measurement_reflns_used 6426
_cell_measurement_temperature 150(2)
_cell_measurement_theta_max 25.751
_cell_measurement_theta_min 2.900
_cell_volume 12359.1(5)
_computing_cell_refinement 'CrysAlis (Oxford Diffraction)'
_computing_data_collection 'CrysAlis (Oxford Diffraction)'
_computing_data_reduction 'CrysAlis (Oxford Diffraction)'
_computing_structure_refinement 'SHELXS-97 (Sheldrick, 2008)'
_computing_structure_solution 'SHELXS-97 (Sheldrick, 2008)'
_diffrn_ambient_temperature 150(2)
_diffrn_measured_fraction_theta_full 0.978
_diffrn_measured_fraction_theta_max 0.978
_diffrn_measurement_device_type 'Oxford Xcalibur CCD diffractometer'
_diffrn_measurement_method 'phi and omega scans'
_diffrn_radiation_monochromator graphite
_diffrn_radiation_source 'fine-focus sealed tube'
_diffrn_radiation_type MoK\a
_diffrn_radiation_wavelength 0.71073
_diffrn_reflns_av_R_equivalents 0.0744
_diffrn_reflns_av_sigmaI/netI 0.1263
_diffrn_reflns_limit_h_max 45
_diffrn_reflns_limit_h_min -57
_diffrn_reflns_limit_k_max 8
_diffrn_reflns_limit_k_min -14
_diffrn_reflns_limit_l_max 22
_diffrn_reflns_limit_l_min -19
_diffrn_reflns_number 28083
_diffrn_reflns_theta_full 24.00
_diffrn_reflns_theta_max 24.00
_diffrn_reflns_theta_min 2.91
_exptl_absorpt_coefficient_mu 0.730
_exptl_absorpt_correction_T_max 0.9507
_exptl_absorpt_correction_T_min 0.8984
_exptl_absorpt_correction_type multi-scan
_exptl_absorpt_process_details SADABS
_exptl_crystal_colour brown
_exptl_crystal_density_diffrn 1.306
_exptl_crystal_description prism
_exptl_crystal_F_000 5184
_exptl_crystal_size_max 0.15
_exptl_crystal_size_mid 0.10
_exptl_crystal_size_min 0.07
_refine_diff_density_max 1.030
_refine_diff_density_min -0.710
_refine_diff_density_rms 0.095
_refine_ls_extinction_method none
_refine_ls_goodness_of_fit_ref 0.998
_refine_ls_hydrogen_treatment constr
_refine_ls_matrix_type full
_refine_ls_number_parameters 704
_refine_ls_number_reflns 9477
_refine_ls_number_restraints 24
_refine_ls_restrained_S_all 0.998
_refine_ls_R_factor_all 0.1273
_refine_ls_R_factor_gt 0.0770
_refine_ls_shift/su_max 0.000
_refine_ls_shift/su_mean 0.000
_refine_ls_structure_factor_coef Fsqd
_refine_ls_weighting_details 'calc w=1/[\s^2^(Fo^2^)+(0.1076P)^2^+0.0000P] where P=(Fo^2^+2Fc^2^)/3'
_refine_ls_weighting_scheme calc
_refine_ls_wR_factor_gt 0.1902
_refine_ls_wR_factor_ref 0.2047
_reflns_number_gt 5563
_reflns_number_total 9477
_reflns_threshold_expression >2sigma(I)
_cod_data_source_file ic202644t_si_002_5.cif
_cod_data_source_block compound4
_cod_database_code 4329049

loop_
_symmetry_equiv_pos_as_xyz
'x, y, z'
'-x+1/2, -y+1/2, z+1/2'
'x+1/2, -y+1/2, -z'
'-x, y, -z+1/2'
'-x, -y, -z'
'x-1/2, y-1/2, -z-1/2'
'-x-1/2, y-1/2, z'
'x, -y, z-1/2'

loop_
_atom_site_label
_atom_site_type_symbol
_atom_site_fract_x
_atom_site_fract_y
_atom_site_fract_z
_atom_site_U_iso_or_equiv
_atom_site_adp_type
_atom_site_occupancy
_atom_site_symmetry_multiplicity
_atom_site_calc_flag
_atom_site_refinement_flags
Fe1 Fe 0.150786(18) 0.61447(7) 0.11249(5) 0.0164(3) Uani 0.67 1 d P
Mn1 Mn 0.150786(18) 0.61447(7) 0.11249(5) 0.0164(3) Uani 0.33 1 d P
Fe2 Fe 0.099808(19) 0.56759(8) 0.01104(5) 0.0217(3) Uani 0.67 1 d P
Mn2 Mn 0.099808(19) 0.56759(8) 0.01104(5) 0.0217(3) Uani 0.33 1 d P
Fe3 Fe 0.096276(18) 0.51889(8) 0.17891(5) 0.0198(3) Uani 0.67 1 d P
Mn3 Mn 0.096276(18) 0.51889(8) 0.17891(5) 0.0198(3) Uani 0.33 1 d P
O1 O 0.11568(8) 0.5675(3) 0.1020(2) 0.0183(10) Uani 1 1 d .
O2 O 0.16476(9) 0.5281(4) 0.0309(3) 0.0356(13) Uani 1 1 d .
O3 O 0.13103(10) 0.5009(4) -0.0400(3) 0.0378(13) Uani 1 1 d .
O4 O 0.14629(9) 0.7533(4) 0.0570(3) 0.0311(12) Uani 1 1 d .
O5 O 0.11243(10) 0.7240(4) -0.0112(2) 0.0311(12) Uani 1 1 d .
O11 O 0.16195(9) 0.4852(4) 0.1726(3) 0.0343(13) Uani 1 1 d .
O10 O 0.12508(9) 0.4177(4) 0.2143(3) 0.0310(12) Uani 1 1 d .
O13 O 0.14298(9) 0.7107(4) 0.1958(3) 0.0333(13) Uani 1 1 d .
O12 O 0.10636(10) 0.6450(4) 0.2401(2) 0.0340(13) Uani 1 1 d .
O8 O 0.06510(9) 0.6325(4) 0.0454(2) 0.0295(12) Uani 1 1 d .
O9 O 0.06327(9) 0.6071(4) 0.1571(2) 0.0357(13) Uani 1 1 d .
O6 O 0.08459(10) 0.4103(4) 0.0208(2) 0.0309(12) Uani 1 1 d .
O7 O 0.07936(10) 0.3885(4) 0.1315(2) 0.0373(14) Uani 1 1 d .
O14 O 0.21834(19) 1.0041(6) 0.4765(4) 0.104(3) Uani 1 1 d .
O15 O 0.23585(15) 1.1441(6) 0.4272(4) 0.081(2) Uani 1 1 d .
H15 H 0.2344 1.1704 0.4666 0.121 Uiso 1 1 calc R
N1 N 0.19373(10) 0.6768(4) 0.1184(3) 0.0235(14) Uani 1 1 d .
N3 N 0.23011(12) 0.7627(6) 0.0555(4) 0.0459(19) Uani 1 1 d .
N2 N 0.24016(13) 0.6276(6) 0.1424(4) 0.051(2) Uani 1 1 d .
N4 N 0.22331(13) 0.8082(6) 0.1749(4) 0.051(2) Uani 1 1 d .
N5 N 0.07726(10) 0.5734(4) -0.0959(3) 0.0211(13) Uani 1 1 d .
N8 N 0.07532(10) 0.5424(4) -0.2211(3) 0.0208(13) Uani 1 1 d .
N6 N 0.03570(11) 0.5200(6) -0.1503(3) 0.0340(16) Uani 1 1 d .
N7 N 0.05344(12) 0.7014(5) -0.1699(3) 0.0332(16) Uani 1 1 d .
C1 C 0.15348(15) 0.4795(5) -0.0176(4) 0.0283(18) Uani 1 1 d .
C2 C 0.16824(16) 0.3825(7) -0.0495(4) 0.043(2) Uani 1 1 d .
C3 C 0.19593(17) 0.3785(8) -0.0272(6) 0.079(4) Uani 1 1 d .
H3A H 0.2029 0.4526 -0.0247 0.119 Uiso 1 1 calc R
H3B H 0.2061 0.3361 -0.0600 0.119 Uiso 1 1 calc R
H3C H 0.1970 0.3442 0.0177 0.119 Uiso 1 1 calc R
C4 C 0.1656(2) 0.3852(8) -0.1262(5) 0.082(4) Uani 1 1 d .
H4A H 0.1716 0.4557 -0.1434 0.122 Uiso 1 1 calc R
H4B H 0.1472 0.3748 -0.1387 0.122 Uiso 1 1 calc R
H4C H 0.1761 0.3268 -0.1462 0.122 Uiso 1 1 calc R
C5 C 0.1538(2) 0.2780(7) -0.0225(6) 0.075(3) Uani 1 1 d .
H5A H 0.1634 0.2129 -0.0370 0.113 Uiso 1 1 calc R
H5B H 0.1361 0.2758 -0.0411 0.113 Uiso 1 1 calc R
H5C H 0.1530 0.2802 0.0273 0.113 Uiso 1 1 calc R
C6 C 0.12959(14) 0.7836(6) 0.0133(4) 0.0265(17) Uani 1 1 d .
C7 C 0.13128(17) 0.9013(6) -0.0115(4) 0.041(2) Uani 1 1 d .
C8 C 0.1043(2) 0.9456(7) -0.0231(6) 0.081(4) Uani 1 1 d .
H8A H 0.1053 1.0242 -0.0312 0.122 Uiso 1 1 calc R
H8B H 0.0935 0.9315 0.0171 0.122 Uiso 1 1 calc R
H8C H 0.0965 0.9099 -0.0628 0.122 Uiso 1 1 calc R
C9 C 0.1448(2) 0.9743(6) 0.0411(5) 0.060(3) Uani 1 1 d .
H9A H 0.1461 1.0485 0.0232 0.090 Uiso 1 1 calc R
H9B H 0.1624 0.9462 0.0503 0.090 Uiso 1 1 calc R
H9C H 0.1347 0.9747 0.0834 0.090 Uiso 1 1 calc R
C10 C 0.1472(3) 0.9002(8) -0.0754(5) 0.087(4) Uani 1 1 d .
H10A H 0.1369 0.8689 -0.1126 0.131 Uiso 1 1 calc R
H10B H 0.1629 0.8561 -0.0683 0.131 Uiso 1 1 calc R
H10C H 0.1523 0.9748 -0.0872 0.131 Uiso 1 1 calc R
C11 C 0.14890(15) 0.4114(6) 0.2006(4) 0.0340(19) Uani 1 1 d .
C12 C 0.16315(14) 0.3088(6) 0.2254(4) 0.035(2) Uani 1 1 d .
C13 C 0.1860(2) 0.2856(10) 0.1815(8) 0.141(7) Uani 1 1 d U
H13A H 0.1976 0.3490 0.1810 0.211 Uiso 0.50 1 calc PR
H13B H 0.1801 0.2701 0.1351 0.211 Uiso 0.50 1 calc PR
H13C H 0.1955 0.2225 0.1995 0.211 Uiso 0.50 1 calc PR
H13D H 0.1845 0.2120 0.1627 0.211 Uiso 0.50 1 calc PR
H13E H 0.2020 0.2910 0.2086 0.211 Uiso 0.50 1 calc PR
H13F H 0.1867 0.3386 0.1442 0.211 Uiso 0.50 1 calc PR
C14 C 0.1458(2) 0.2171(8) 0.2284(9) 0.119(6) Uani 1 1 d U
H14A H 0.1309 0.2345 0.2579 0.179 Uiso 0.50 1 calc PR
H14B H 0.1551 0.1540 0.2468 0.179 Uiso 0.50 1 calc PR
H14C H 0.1395 0.2002 0.1825 0.179 Uiso 0.50 1 calc PR
H14D H 0.1527 0.1580 0.2002 0.179 Uiso 0.50 1 calc PR
H14E H 0.1285 0.2385 0.2113 0.179 Uiso 0.50 1 calc PR
H14F H 0.1442 0.1922 0.2756 0.179 Uiso 0.50 1 calc PR
C15 C 0.1724(3) 0.3314(10) 0.2989(6) 0.145(7) Uani 1 1 d U
H15A H 0.1844 0.3937 0.2989 0.218 Uiso 0.50 1 calc PR
H15B H 0.1815 0.2671 0.3166 0.218 Uiso 0.50 1 calc PR
H15C H 0.1573 0.3477 0.3277 0.218 Uiso 0.50 1 calc PR
H15D H 0.1644 0.2786 0.3299 0.218 Uiso 0.50 1 calc PR
H15E H 0.1673 0.4052 0.3122 0.218 Uiso 0.50 1 calc PR
H15F H 0.1914 0.3246 0.3011 0.218 Uiso 0.50 1 calc PR
C16 C 0.12236(15) 0.7208(6) 0.2305(3) 0.0251(17) Uani 1 1 d U
C17 C 0.11551(15) 0.8329(6) 0.2588(4) 0.0330(19) Uani 1 1 d .
C18 C 0.0972(2) 0.8838(8) 0.2059(5) 0.073(3) Uani 1 1 d .
H18A H 0.1060 0.8867 0.1617 0.109 Uiso 1 1 calc R
H18B H 0.0925 0.9577 0.2202 0.109 Uiso 1 1 calc R
H18C H 0.0813 0.8396 0.2021 0.109 Uiso 1 1 calc R
C19 C 0.1009(2) 0.8217(7) 0.3258(4) 0.066(3) Uani 1 1 d .
H19A H 0.0991 0.8934 0.3472 0.099 Uiso 1 1 calc R
H19B H 0.1105 0.7730 0.3563 0.099 Uiso 1 1 calc R
H19C H 0.0835 0.7915 0.3172 0.099 Uiso 1 1 calc R
C20 C 0.1401(2) 0.9015(7) 0.2676(6) 0.077(4) Uani 1 1 d .
H20A H 0.1477 0.9166 0.2228 0.115 Uiso 1 1 calc R
H20B H 0.1528 0.8618 0.2955 0.115 Uiso 1 1 calc R
H20C H 0.1356 0.9703 0.2900 0.115 Uiso 1 1 calc R
C21 C 0.07759(13) 0.3578(5) 0.0713(3) 0.0210(16) Uani 1 1 d .
C22 C 0.06450(14) 0.2454(5) 0.0623(4) 0.0259(17) Uani 1 1 d .
C23 C 0.06589(16) 0.2099(6) -0.0128(4) 0.040(2) Uani 1 1 d .
H23A H 0.0842 0.2056 -0.0270 0.060 Uiso 1 1 calc R
H23B H 0.0567 0.2631 -0.0411 0.060 Uiso 1 1 calc R
H23C H 0.0577 0.1383 -0.0179 0.060 Uiso 1 1 calc R
C24 C 0.03612(16) 0.2592(8) 0.0838(4) 0.060(3) Uani 1 1 d .
H24A H 0.0265 0.1921 0.0741 0.089 Uiso 1 1 calc R
H24B H 0.0283 0.3196 0.0583 0.089 Uiso 1 1 calc R
H24C H 0.0353 0.2748 0.1326 0.089 Uiso 1 1 calc R
C25 C 0.0778(2) 0.1611(6) 0.1077(4) 0.055(3) Uani 1 1 d .
H25A H 0.0713 0.0884 0.0964 0.082 Uiso 1 1 calc R
H25B H 0.0741 0.1773 0.1555 0.082 Uiso 1 1 calc R
H25C H 0.0967 0.1636 0.1001 0.082 Uiso 1 1 calc R
C26 C 0.05498(13) 0.6469(6) 0.1029(4) 0.0252(17) Uani 1 1 d .
C27 C 0.02989(13) 0.7171(6) 0.1051(4) 0.0296(18) Uani 1 1 d .
C28 C 0.0360(2) 0.8265(8) 0.0769(5) 0.076(4) Uani 1 1 d .
H28A H 0.0198 0.8689 0.0729 0.114 Uiso 1 1 calc R
H28B H 0.0439 0.8186 0.0318 0.114 Uiso 1 1 calc R
H28C H 0.0481 0.8643 0.1073 0.114 Uiso 1 1 calc R
C29 C 0.00928(17) 0.6625(10) 0.0586(5) 0.082(4) Uani 1 1 d .
H29A H 0.0082 0.5848 0.0694 0.124 Uiso 1 1 calc R
H29B H 0.0144 0.6715 0.0108 0.124 Uiso 1 1 calc R
H29C H -0.0078 0.6967 0.0661 0.124 Uiso 1 1 calc R
C30 C 0.01957(19) 0.7267(9) 0.1765(4) 0.072(3) Uani 1 1 d .
H30A H 0.0331 0.7577 0.2060 0.108 Uiso 1 1 calc R
H30B H 0.0147 0.6544 0.1934 0.108 Uiso 1 1 calc R
H30C H 0.0042 0.7742 0.1767 0.108 Uiso 1 1 calc R
C31 C 0.20272(13) 0.7227(7) 0.0522(4) 0.0346(19) Uani 1 1 d .
H31A H 0.2014 0.6659 0.0166 0.042 Uiso 1 1 calc R
H31B H 0.1911 0.7835 0.0391 0.042 Uiso 1 1 calc R
C32 C 0.21240(13) 0.5890(6) 0.1378(5) 0.043(2) Uani 1 1 d .
H32A H 0.2114 0.5297 0.1038 0.051 Uiso 1 1 calc R
H32B H 0.2071 0.5586 0.1825 0.051 Uiso 1 1 calc R
C33 C 0.19675(14) 0.7669(6) 0.1689(4) 0.036(2) Uani 1 1 d .
H33A H 0.1851 0.8276 0.1557 0.044 Uiso 1 1 calc R
H33B H 0.1910 0.7404 0.2141 0.044 Uiso 1 1 calc R
C34 C 0.24667(16) 0.6701(8) 0.0769(5) 0.055(3) Uani 1 1 d .
H34A H 0.2450 0.6112 0.0428 0.066 Uiso 1 1 calc R
H34B H 0.2651 0.6939 0.0774 0.066 Uiso 1 1 calc R
C35 C 0.23152(16) 0.8473(7) 0.1077(5) 0.045(2) Uani 1 1 d .
H35A H 0.2203 0.9091 0.0941 0.054 Uiso 1 1 calc R
H35B H 0.2497 0.8744 0.1107 0.054 Uiso 1 1 calc R
C36 C 0.24001(19) 0.7158(8) 0.1918(5) 0.065(3) Uani 1 1 d .
H36A H 0.2581 0.7425 0.1973 0.077 Uiso 1 1 calc R
H36B H 0.2343 0.6861 0.2363 0.077 Uiso 1 1 calc R
C37 C 0.09080(12) 0.5332(5) -0.1575(3) 0.0186(15) Uani 1 1 d .
H37A H 0.0955 0.4558 -0.1504 0.022 Uiso 1 1 calc R
H37B H 0.1073 0.5745 -0.1632 0.022 Uiso 1 1 calc R
C38 C 0.05237(14) 0.5103(6) -0.0897(3) 0.0293(18) Uani 1 1 d .
H38A H 0.0566 0.4326 -0.0822 0.035 Uiso 1 1 calc R
H38B H 0.0426 0.5366 -0.0495 0.035 Uiso 1 1 calc R
C39 C 0.07020(14) 0.6899(5) -0.1097(3) 0.0250(17) Uani 1 1 d .
H39A H 0.0610 0.7201 -0.0695 0.030 Uiso 1 1 calc R
H39B H 0.0864 0.7326 -0.1165 0.030 Uiso 1 1 calc R
C40 C 0.05039(13) 0.4810(6) -0.2086(4) 0.0278(17) Uani 1 1 d .
H40A H 0.0393 0.4864 -0.2497 0.033 Uiso 1 1 calc R
H40B H 0.0546 0.4032 -0.2016 0.033 Uiso 1 1 calc R
C41 C 0.06778(14) 0.6607(6) -0.2289(4) 0.0277(18) Uani 1 1 d .
H41A H 0.0838 0.7049 -0.2353 0.033 Uiso 1 1 calc R
H41B H 0.0568 0.6692 -0.2701 0.033 Uiso 1 1 calc R
C42 C 0.03009(14) 0.6353(7) -0.1607(4) 0.041(2) Uani 1 1 d .
H42A H 0.0188 0.6433 -0.2013 0.049 Uiso 1 1 calc R
H42B H 0.0203 0.6630 -0.1209 0.049 Uiso 1 1 calc R
C43 C 0.2270(2) 1.0456(8) 0.4269(6) 0.059(3) Uani 1 1 d .
C44 C 0.22845(16) 0.9887(6) 0.3582(4) 0.040(2) Uani 1 1 d .
C45 C 0.2165(2) 0.8775(9) 0.3625(6) 0.090(4) Uani 1 1 d .
H45A H 0.1982 0.8839 0.3761 0.135 Uiso 1 1 calc R
H45B H 0.2260 0.8340 0.3963 0.135 Uiso 1 1 calc R
H45C H 0.2176 0.8419 0.3179 0.135 Uiso 1 1 calc R
C46 C 0.2140(2) 1.0542(8) 0.3063(5) 0.066(3) Uani 1 1 d .
H46A H 0.2198 1.0332 0.2606 0.099 Uiso 1 1 calc R
H46B H 0.2175 1.1317 0.3135 0.099 Uiso 1 1 calc R
H46C H 0.1953 1.0405 0.3106 0.099 Uiso 1 1 calc R
C47 C 0.25663(18) 0.9784(8) 0.3367(6) 0.071(3) Uani 1 1 d .
H47A H 0.2661 0.9335 0.3698 0.106 Uiso 1 1 calc R
H47B H 0.2646 1.0509 0.3347 0.106 Uiso 1 1 calc R
H47C H 0.2575 0.9442 0.2917 0.106 Uiso 1 1 calc R
C1H C 0.0314(4) 0.0307(14) 0.3844(12) 0.182(10) Uani 1 1 d .
H1H1 H 0.0270 0.1031 0.4018 0.274 Uiso 1 1 calc R
H1H2 H 0.0495 0.0131 0.3964 0.274 Uiso 1 1 calc R
H1H3 H 0.0197 -0.0234 0.4046 0.274 Uiso 1 1 calc R
C2H C 0.0282(4) 0.0293(15) 0.3036(13) 0.179(11) Uani 1 1 d .
H2H1 H 0.0383 0.0891 0.2824 0.215 Uiso 1 1 calc R
H2H2 H 0.0342 -0.0409 0.2844 0.215 Uiso 1 1 calc R
C3H C 0.0013(5) 0.0436(12) 0.2932(12) 0.210(15) Uani 1 1 d .
H3H1 H -0.0047 0.1133 0.3128 0.252 Uiso 1 1 calc R
H3H2 H -0.0088 -0.0168 0.3136 0.252 Uiso 1 1 calc R

loop_
_atom_site_aniso_label
_atom_site_aniso_U_11
_atom_site_aniso_U_22
_atom_site_aniso_U_33
_atom_site_aniso_U_23
_atom_site_aniso_U_13
_atom_site_aniso_U_12
Fe1 0.0203(5) 0.0168(5) 0.0122(5) 0.0020(4) 0.0006(4) 0.0000(4)
Mn1 0.0203(5) 0.0168(5) 0.0122(5) 0.0020(4) 0.0006(4) 0.0000(4)
Fe2 0.0210(5) 0.0231(6) 0.0210(6) -0.0002(5) -0.0009(5) 0.0005(4)
Mn2 0.0210(5) 0.0231(6) 0.0210(6) -0.0002(5) -0.0009(5) 0.0005(4)
Fe3 0.0213(5) 0.0211(6) 0.0171(5) 0.0023(4) -0.0019(5) -0.0003(4)
Mn3 0.0213(5) 0.0211(6) 0.0171(5) 0.0023(4) -0.0019(5) -0.0003(4)
O1 0.018(2) 0.019(3) 0.018(2) 0.002(2) 0.002(2) -0.0008(19)
O2 0.029(3) 0.033(3) 0.044(4) -0.019(3) 0.007(3) -0.001(2)
O3 0.050(4) 0.042(3) 0.021(3) -0.011(2) -0.001(3) 0.011(3)
O4 0.026(3) 0.032(3) 0.035(3) 0.014(2) -0.005(3) -0.006(2)
O5 0.037(3) 0.031(3) 0.025(3) 0.008(2) -0.010(3) -0.001(2)
O11 0.023(3) 0.039(3) 0.041(3) 0.018(3) 0.001(3) -0.002(2)
O10 0.029(3) 0.030(3) 0.034(3) 0.018(2) 0.005(2) 0.005(2)
O13 0.022(3) 0.038(3) 0.040(3) -0.014(3) 0.003(3) -0.004(2)
O12 0.045(3) 0.037(3) 0.020(3) 0.005(2) 0.008(3) -0.007(3)
O8 0.032(3) 0.041(3) 0.015(3) -0.008(2) -0.003(2) 0.017(2)
O9 0.029(3) 0.060(4) 0.018(3) 0.016(3) 0.007(2) 0.012(3)
O6 0.048(3) 0.030(3) 0.015(3) -0.001(2) 0.000(2) -0.013(2)
O7 0.054(4) 0.036(3) 0.023(3) -0.009(2) 0.010(3) -0.033(3)
O14 0.178(9) 0.086(6) 0.049(5) 0.006(4) 0.026(6) -0.011(6)
O15 0.109(6) 0.074(5) 0.060(5) -0.011(4) 0.038(5) -0.011(4)
N1 0.021(3) 0.032(4) 0.018(3) 0.001(3) -0.003(3) -0.005(3)
N3 0.031(4) 0.063(5) 0.044(5) 0.016(4) 0.000(4) -0.017(4)
N2 0.031(4) 0.060(5) 0.061(5) 0.025(5) -0.002(4) -0.008(3)
N4 0.040(4) 0.067(5) 0.045(5) 0.006(4) -0.017(4) -0.019(4)
N5 0.022(3) 0.019(3) 0.023(3) -0.004(3) 0.001(3) 0.004(2)
N8 0.024(3) 0.022(3) 0.017(3) 0.000(2) -0.010(3) 0.008(2)
N6 0.021(3) 0.066(5) 0.015(3) -0.006(3) 0.001(3) 0.003(3)
N7 0.046(4) 0.043(4) 0.011(3) -0.003(3) -0.008(3) 0.024(3)
C1 0.033(4) 0.018(4) 0.034(5) 0.005(4) 0.013(4) -0.003(3)
C2 0.046(5) 0.043(5) 0.041(5) -0.018(4) 0.019(4) -0.004(4)
C3 0.054(6) 0.071(7) 0.114(10) -0.044(7) 0.036(7) 0.014(5)
C4 0.124(10) 0.068(7) 0.053(7) -0.023(6) 0.021(7) 0.022(7)
C5 0.081(7) 0.026(5) 0.119(10) 0.004(6) 0.025(8) -0.001(5)
C6 0.036(4) 0.024(4) 0.020(4) 0.003(3) 0.005(4) 0.002(4)
C7 0.066(6) 0.020(4) 0.038(5) 0.010(4) 0.000(5) 0.012(4)
C8 0.089(8) 0.037(6) 0.118(10) 0.022(6) -0.046(8) 0.023(5)
C9 0.091(7) 0.019(5) 0.071(7) 0.004(5) -0.008(6) -0.011(5)
C10 0.166(12) 0.048(6) 0.048(6) 0.011(5) 0.057(8) -0.008(7)
C11 0.030(5) 0.030(5) 0.042(5) 0.018(4) -0.006(4) -0.001(4)
C12 0.027(4) 0.035(5) 0.043(5) 0.024(4) 0.005(4) 0.011(4)
C13 0.112(10) 0.108(10) 0.203(17) 0.089(11) 0.090(11) 0.093(9)
C14 0.083(9) 0.037(7) 0.238(19) 0.038(9) -0.046(11) 0.006(6)
C15 0.257(19) 0.107(10) 0.073(9) 0.000(8) -0.075(11) 0.111(12)
C16 0.040(4) 0.025(4) 0.010(3) -0.001(3) -0.016(3) -0.005(3)
C17 0.043(5) 0.030(5) 0.027(4) -0.008(4) 0.012(4) -0.007(4)
C18 0.108(9) 0.053(6) 0.057(7) 0.008(5) -0.014(7) 0.033(6)
C19 0.119(9) 0.043(6) 0.036(5) -0.016(4) 0.022(6) 0.015(6)
C20 0.074(7) 0.046(6) 0.109(10) -0.043(6) 0.011(7) -0.026(5)
C21 0.022(4) 0.026(4) 0.015(4) -0.007(3) 0.004(3) -0.001(3)
C22 0.030(4) 0.022(4) 0.025(4) -0.003(3) -0.003(4) -0.008(3)
C23 0.055(5) 0.035(5) 0.031(5) -0.017(4) -0.004(4) -0.005(4)
C24 0.044(6) 0.098(8) 0.036(5) -0.020(5) 0.003(5) -0.025(5)
C25 0.094(7) 0.023(5) 0.047(6) 0.003(4) -0.019(6) -0.008(5)
C26 0.027(4) 0.032(5) 0.017(4) 0.002(3) 0.009(3) -0.010(3)
C27 0.020(4) 0.045(5) 0.023(4) 0.004(4) 0.007(3) 0.021(3)
C28 0.077(7) 0.076(8) 0.074(8) 0.022(6) 0.027(6) 0.051(6)
C29 0.030(5) 0.157(11) 0.060(7) -0.035(7) -0.007(5) 0.030(6)
C30 0.076(7) 0.112(9) 0.028(5) 0.003(5) 0.018(5) 0.065(6)
C31 0.019(4) 0.055(5) 0.030(5) 0.003(4) 0.002(4) -0.010(4)
C32 0.022(4) 0.036(5) 0.069(6) 0.017(4) 0.000(4) -0.003(4)
C33 0.024(4) 0.045(5) 0.040(5) -0.007(4) -0.002(4) -0.007(4)
C34 0.025(5) 0.072(7) 0.068(7) -0.004(6) -0.002(5) 0.008(5)
C35 0.038(5) 0.042(5) 0.054(6) 0.001(5) 0.004(5) -0.017(4)
C36 0.056(6) 0.093(8) 0.045(6) 0.025(6) -0.021(5) -0.038(6)
C37 0.024(4) 0.021(4) 0.010(3) 0.005(3) 0.001(3) -0.006(3)
C38 0.033(4) 0.041(5) 0.014(4) -0.001(3) -0.003(3) -0.011(4)
C39 0.036(4) 0.028(4) 0.011(4) -0.002(3) -0.008(3) 0.015(3)
C40 0.022(4) 0.039(5) 0.022(4) -0.007(4) 0.002(3) -0.008(3)
C41 0.035(4) 0.029(4) 0.019(4) 0.003(3) -0.008(3) 0.004(3)
C42 0.025(4) 0.076(7) 0.022(5) -0.009(4) -0.004(4) 0.018(4)
C43 0.071(7) 0.041(7) 0.066(7) 0.010(5) 0.031(6) -0.003(5)
C44 0.042(5) 0.038(5) 0.041(5) 0.005(4) 0.003(4) -0.004(4)
C45 0.105(10) 0.085(9) 0.080(9) 0.009(7) 0.003(8) -0.026(7)
C46 0.074(7) 0.079(7) 0.046(6) 0.007(5) 0.002(6) 0.010(6)
C47 0.057(6) 0.078(7) 0.078(8) -0.012(6) 0.014(6) 0.003(5)
C1H 0.178(19) 0.098(13) 0.27(3) 0.069(16) -0.11(2) -0.047(12)
C2H 0.146(18) 0.103(13) 0.29(3) -0.085(18) 0.07(2) -0.019(12)
C3H 0.188(17) 0.099(12) 0.34(4) 0.098(16) 0.15(3) 0.054(14)

loop_
_atom_type_symbol
_atom_type_description
_atom_type_scat_dispersion_real
_atom_type_scat_dispersion_imag
_atom_type_scat_source
C C 0.0033 0.0016 'International Tables Vol C Tables 4.2.6.8 and 6.1.1.4'
H H 0.0000 0.0000 'International Tables Vol C Tables 4.2.6.8 and 6.1.1.4'
N N 0.0061 0.0033 'International Tables Vol C Tables 4.2.6.8 and 6.1.1.4'
O O 0.0106 0.0060 'International Tables Vol C Tables 4.2.6.8 and 6.1.1.4'
Fe Fe 0.3463 0.8444 'International Tables Vol C Tables 4.2.6.8 and 6.1.1.4'
Mn Mn 0.3368 0.7283 'International Tables Vol C Tables 4.2.6.8 and 6.1.1.4'

loop_
_geom_angle_atom_site_label_1
_geom_angle_atom_site_label_2
_geom_angle_atom_site_label_3
_geom_angle
_geom_angle_site_symmetry_1
_geom_angle_site_symmetry_3
O1 Fe1 O4 95.15(18) . .
O1 Fe1 O2 95.05(19) . .
O4 Fe1 O2 93.2(2) . .
O1 Fe1 O13 94.42(19) . .
O4 Fe1 O13 85.5(2) . .
O2 Fe1 O13 170.52(19) . .
O1 Fe1 O11 95.17(18) . .
O4 Fe1 O11 169.60(19) . .
O2 Fe1 O11 87.2(2) . .
O13 Fe1 O11 92.4(2) . .
O1 Fe1 N1 176.35(19) . .
O4 Fe1 N1 81.85(19) . .
O2 Fe1 N1 83.08(19) . .
O13 Fe1 N1 87.44(19) . .
O11 Fe1 N1 87.88(19) . .
O1 Fe2 O3 96.97(19) . .
O1 Fe2 O8 93.39(18) . .
O3 Fe2 O8 169.6(2) . .
O1 Fe2 O5 93.63(18) . .
O3 Fe2 O5 91.4(2) . .
O8 Fe2 O5 88.8(2) . .
O1 Fe2 O6 94.01(18) . .
O3 Fe2 O6 88.1(2) . .
O8 Fe2 O6 90.3(2) . .
O5 Fe2 O6 172.35(19) . .
O1 Fe2 N5 175.35(18) . .
O3 Fe2 N5 87.67(19) . .
O8 Fe2 N5 81.95(18) . .
O5 Fe2 N5 86.44(19) . .
O6 Fe2 N5 85.91(19) . .
O1 Fe3 O12 95.61(19) . .
O1 Fe3 O7 96.07(19) . .
O12 Fe3 O7 167.4(2) . .
O1 Fe3 O10 94.79(19) . .
O12 Fe3 O10 94.5(2) . .
O7 Fe3 O10 89.1(2) . .
O1 Fe3 O9 95.67(18) . .
O12 Fe3 O9 86.0(2) . .
O7 Fe3 O9 88.3(2) . .
O10 Fe3 O9 169.43(19) . .
O1 Fe3 N8 175.54(18) . 8_566
O12 Fe3 N8 82.34(18) . 8_566
O7 Fe3 N8 86.32(18) . 8_566
O10 Fe3 N8 81.47(19) . 8_566
O9 Fe3 N8 88.14(18) . 8_566
Fe1 O1 Fe3 120.2(2) . .
Fe1 O1 Fe2 119.4(2) . .
Fe3 O1 Fe2 120.4(2) . .
C1 O2 Fe1 132.3(5) . .
C1 O3 Fe2 128.5(5) . .
C6 O4 Fe1 133.2(5) . .
C6 O5 Fe2 133.3(5) . .
C11 O11 Fe1 131.4(5) . .
C11 O10 Fe3 131.7(5) . .
C16 O13 Fe1 130.4(4) . .
C16 O12 Fe3 130.2(5) . .
C26 O8 Fe2 134.8(5) . .
C26 O9 Fe3 131.7(5) . .
C21 O6 Fe2 131.6(4) . .
C21 O7 Fe3 134.5(5) . .
C43 O15 H15 109.5 . .
C31 N1 C32 107.4(6) . .
C31 N1 C33 105.5(5) . .
C32 N1 C33 107.4(6) . .
C31 N1 Fe1 111.9(4) . .
C32 N1 Fe1 112.3(4) . .
C33 N1 Fe1 111.9(4) . .
C35 N3 C34 108.6(7) . .
C35 N3 C31 108.2(6) . .
C34 N3 C31 107.3(6) . .
C34 N2 C36 109.3(7) . .
C34 N2 C32 106.4(7) . .
C36 N2 C32 105.7(7) . .
C33 N4 C36 107.1(7) . .
C33 N4 C35 108.1(7) . .
C36 N4 C35 107.0(7) . .
C37 N5 C38 107.0(5) . .
C37 N5 C39 106.6(5) . .
C38 N5 C39 107.7(5) . .
C37 N5 Fe2 118.7(4) . .
C38 N5 Fe2 108.9(4) . .
C39 N5 Fe2 107.6(4) . .
C37 N8 C40 106.1(5) . .
C37 N8 C41 107.2(5) . .
C40 N8 C41 106.4(5) . .
C37 N8 Mn3 115.7(4) . 8_565
C40 N8 Mn3 111.2(4) . 8_565
C41 N8 Mn3 109.8(4) . 8_565
C37 N8 Fe3 115.7(4) . 8_565
C40 N8 Fe3 111.2(4) . 8_565
C41 N8 Fe3 109.8(4) . 8_565
Mn3 N8 Fe3 0.00(5) 8_565 8_565
C40 N6 C42 108.2(6) . .
C40 N6 C38 108.1(5) . .
C42 N6 C38 107.8(6) . .
C42 N7 C41 108.7(6) . .
C42 N7 C39 109.1(6) . .
C41 N7 C39 108.2(5) . .
O3 C1 O2 125.6(7) . .
O3 C1 C2 117.8(7) . .
O2 C1 C2 116.5(7) . .
C3 C2 C4 112.4(9) . .
C3 C2 C1 111.9(7) . .
C4 C2 C1 110.0(8) . .
C3 C2 C5 108.8(8) . .
C4 C2 C5 108.1(8) . .
C1 C2 C5 105.3(6) . .
C2 C3 H3A 109.5 . .
C2 C3 H3B 109.5 . .
H3A C3 H3B 109.5 . .
C2 C3 H3C 109.5 . .
H3A C3 H3C 109.5 . .
H3B C3 H3C 109.5 . .
C2 C4 H4A 109.5 . .
C2 C4 H4B 109.5 . .
H4A C4 H4B 109.5 . .
C2 C4 H4C 109.5 . .
H4A C4 H4C 109.5 . .
H4B C4 H4C 109.5 . .
C2 C5 H5A 109.5 . .
C2 C5 H5B 109.5 . .
H5A C5 H5B 109.5 . .
C2 C5 H5C 109.5 . .
H5A C5 H5C 109.5 . .
H5B C5 H5C 109.5 . .
O5 C6 O4 124.5(6) . .
O5 C6 C7 118.4(7) . .
O4 C6 C7 117.1(7) . .
C10 C7 C8 112.2(9) . .
C10 C7 C6 106.8(7) . .
C8 C7 C6 109.8(7) . .
C10 C7 C9 108.9(8) . .
C8 C7 C9 107.9(8) . .
C6 C7 C9 111.4(7) . .
C7 C8 H8A 109.5 . .
C7 C8 H8B 109.5 . .
H8A C8 H8B 109.5 . .
C7 C8 H8C 109.5 . .
H8A C8 H8C 109.5 . .
H8B C8 H8C 109.5 . .
C7 C9 H9A 109.5 . .
C7 C9 H9B 109.5 . .
H9A C9 H9B 109.5 . .
C7 C9 H9C 109.5 . .
H9A C9 H9C 109.5 . .
H9B C9 H9C 109.5 . .
C7 C10 H10A 109.5 . .
C7 C10 H10B 109.5 . .
H10A C10 H10B 109.5 . .
C7 C10 H10C 109.5 . .
H10A C10 H10C 109.5 . .
H10B C10 H10C 109.5 . .
O10 C11 O11 124.7(6) . .
O10 C11 C12 116.5(6) . .
O11 C11 C12 118.7(7) . .
C14 C12 C13 111.3(10) . .
C14 C12 C11 111.3(7) . .
C13 C12 C11 110.4(7) . .
C14 C12 C15 107.1(10) . .
C13 C12 C15 109.6(10) . .
C11 C12 C15 107.2(7) . .
C12 C13 H13A 109.5 . .
C12 C13 H13B 109.5 . .
H13A C13 H13B 109.5 . .
C12 C13 H13C 109.5 . .
H13A C13 H13C 109.5 . .
H13B C13 H13C 109.5 . .
C12 C13 H13D 109.5 . .
H13A C13 H13D 141.1 . .
H13B C13 H13D 56.3 . .
H13C C13 H13D 56.3 . .
C12 C13 H13E 109.5 . .
H13A C13 H13E 56.3 . .
H13B C13 H13E 141.1 . .
H13C C13 H13E 56.3 . .
H13D C13 H13E 109.5 . .
C12 C13 H13F 109.5 . .
H13A C13 H13F 56.3 . .
H13B C13 H13F 56.3 . .
H13C C13 H13F 141.1 . .
H13D C13 H13F 109.5 . .
H13E C13 H13F 109.5 . .
C12 C14 H14A 109.5 . .
C12 C14 H14B 109.5 . .
H14A C14 H14B 109.5 . .
C12 C14 H14C 109.5 . .
H14A C14 H14C 109.5 . .
H14B C14 H14C 109.5 . .
C12 C14 H14D 109.5 . .
H14A C14 H14D 141.1 . .
H14B C14 H14D 56.3 . .
H14C C14 H14D 56.3 . .
C12 C14 H14E 109.5 . .
H14A C14 H14E 56.3 . .
H14B C14 H14E 141.1 . .
H14C C14 H14E 56.3 . .
H14D C14 H14E 109.5 . .
C12 C14 H14F 109.5 . .
H14A C14 H14F 56.3 . .
H14B C14 H14F 56.3 . .
H14C C14 H14F 141.1 . .
H14D C14 H14F 109.5 . .
H14E C14 H14F 109.5 . .
C12 C15 H15A 109.5 . .
C12 C15 H15B 109.5 . .
H15A C15 H15B 109.5 . .
C12 C15 H15C 109.5 . .
H15A C15 H15C 109.5 . .
H15B C15 H15C 109.5 . .
C12 C15 H15D 109.5 . .
H15A C15 H15D 141.1 . .
H15B C15 H15D 56.3 . .
H15C C15 H15D 56.3 . .
C12 C15 H15E 109.5 . .
H15A C15 H15E 56.3 . .
H15B C15 H15E 141.1 . .
H15C C15 H15E 56.3 . .
H15D C15 H15E 109.5 . .
C12 C15 H15F 109.5 . .
H15A C15 H15F 56.3 . .
H15B C15 H15F 56.3 . .
H15C C15 H15F 141.1 . .
H15D C15 H15F 109.5 . .
H15E C15 H15F 109.5 . .
O12 C16 O13 123.7(7) . .
O12 C16 C17 117.7(7) . .
O13 C16 C17 118.5(6) . .
C19 C17 C20 111.1(8) . .
C19 C17 C16 110.3(6) . .
C20 C17 C16 110.5(7) . .
C19 C17 C18 108.7(7) . .
C20 C17 C18 110.9(8) . .
C16 C17 C18 105.2(6) . .
C17 C18 H18A 109.5 . .
C17 C18 H18B 109.5 . .
H18A C18 H18B 109.5 . .
C17 C18 H18C 109.5 . .
H18A C18 H18C 109.5 . .
H18B C18 H18C 109.5 . .
C17 C19 H19A 109.5 . .
C17 C19 H19B 109.5 . .
H19A C19 H19B 109.5 . .
C17 C19 H19C 109.5 . .
H19A C19 H19C 109.5 . .
H19B C19 H19C 109.5 . .
C17 C20 H20A 109.5 . .
C17 C20 H20B 109.5 . .
H20A C20 H20B 109.5 . .
C17 C20 H20C 109.5 . .
H20A C20 H20C 109.5 . .
H20B C20 H20C 109.5 . .
O6 C21 O7 125.6(6) . .
O6 C21 C22 120.0(6) . .
O7 C21 C22 114.3(6) . .
C24 C22 C25 110.0(7) . .
C24 C22 C23 109.9(6) . .
C25 C22 C23 110.2(6) . .
C24 C22 C21 106.4(6) . .
C25 C22 C21 110.2(6) . .
C23 C22 C21 110.1(6) . .
C22 C23 H23A 109.5 . .
C22 C23 H23B 109.5 . .
H23A C23 H23B 109.5 . .
C22 C23 H23C 109.5 . .
H23A C23 H23C 109.5 . .
H23B C23 H23C 109.5 . .
C22 C24 H24A 109.5 . .
C22 C24 H24B 109.5 . .
H24A C24 H24B 109.5 . .
C22 C24 H24C 109.5 . .
H24A C24 H24C 109.5 . .
H24B C24 H24C 109.5 . .
C22 C25 H25A 109.5 . .
C22 C25 H25B 109.5 . .
H25A C25 H25B 109.5 . .
C22 C25 H25C 109.5 . .
H25A C25 H25C 109.5 . .
H25B C25 H25C 109.5 . .
O9 C26 O8 125.0(7) . .
O9 C26 C27 118.5(6) . .
O8 C26 C27 116.6(6) . .
C28 C27 C30 110.5(7) . .
C28 C27 C26 108.6(6) . .
C30 C27 C26 111.2(6) . .
C28 C27 C29 108.3(8) . .
C30 C27 C29 110.2(7) . .
C26 C27 C29 107.9(6) . .
C27 C28 H28A 109.5 . .
C27 C28 H28B 109.5 . .
H28A C28 H28B 109.5 . .
C27 C28 H28C 109.5 . .
H28A C28 H28C 109.5 . .
H28B C28 H28C 109.5 . .
C27 C29 H29A 109.5 . .
C27 C29 H29B 109.5 . .
H29A C29 H29B 109.5 . .
C27 C29 H29C 109.5 . .
H29A C29 H29C 109.5 . .
H29B C29 H29C 109.5 . .
C27 C30 H30A 109.5 . .
C27 C30 H30B 109.5 . .
H30A C30 H30B 109.5 . .
C27 C30 H30C 109.5 . .
H30A C30 H30C 109.5 . .
H30B C30 H30C 109.5 . .
N3 C31 N1 112.3(6) . .
N3 C31 H31A 109.2 . .
N1 C31 H31A 109.2 . .
N3 C31 H31B 109.2 . .
N1 C31 H31B 109.2 . .
H31A C31 H31B 107.9 . .
N1 C32 N2 113.2(6) . .
N1 C32 H32A 108.9 . .
N2 C32 H32A 108.9 . .
N1 C32 H32B 108.9 . .
N2 C32 H32B 108.9 . .
H32A C32 H32B 107.8 . .
N4 C33 N1 114.0(6) . .
N4 C33 H33A 108.7 . .
N1 C33 H33A 108.7 . .
N4 C33 H33B 108.7 . .
N1 C33 H33B 108.7 . .
H33A C33 H33B 107.6 . .
N2 C34 N3 113.8(7) . .
N2 C34 H34A 108.8 . .
N3 C34 H34A 108.8 . .
N2 C34 H34B 108.8 . .
N3 C34 H34B 108.8 . .
H34A C34 H34B 107.7 . .
N3 C35 N4 112.5(7) . .
N3 C35 H35A 109.1 . .
N4 C35 H35A 109.1 . .
N3 C35 H35B 109.1 . .
N4 C35 H35B 109.1 . .
H35A C35 H35B 107.8 . .
N2 C36 N4 115.5(7) . .
N2 C36 H36A 108.4 . .
N4 C36 H36A 108.4 . .
N2 C36 H36B 108.4 . .
N4 C36 H36B 108.4 . .
H36A C36 H36B 107.5 . .
N5 C37 N8 114.3(5) . .
N5 C37 H37A 108.7 . .
N8 C37 H37A 108.7 . .
N5 C37 H37B 108.7 . .
N8 C37 H37B 108.7 . .
H37A C37 H37B 107.6 . .
N6 C38 N5 112.8(6) . .
N6 C38 H38A 109.0 . .
N5 C38 H38A 109.0 . .
N6 C38 H38B 109.0 . .
N5 C38 H38B 109.0 . .
H38A C38 H38B 107.8 . .
N7 C39 N5 112.2(5) . .
N7 C39 H39A 109.2 . .
N5 C39 H39A 109.2 . .
N7 C39 H39B 109.2 . .
N5 C39 H39B 109.2 . .
H39A C39 H39B 107.9 . .
N6 C40 N8 113.8(6) . .
N6 C40 H40A 108.8 . .
N8 C40 H40A 108.8 . .
N6 C40 H40B 108.8 . .
N8 C40 H40B 108.8 . .
H40A C40 H40B 107.7 . .
N7 C41 N8 112.1(6) . .
N7 C41 H41A 109.2 . .
N8 C41 H41A 109.2 . .
N7 C41 H41B 109.2 . .
N8 C41 H41B 109.2 . .
H41A C41 H41B 107.9 . .
N7 C42 N6 113.4(6) . .
N7 C42 H42A 108.9 . .
N6 C42 H42A 108.9 . .
N7 C42 H42B 108.9 . .
N6 C42 H42B 108.9 . .
H42A C42 H42B 107.7 . .
O14 C43 O15 121.9(10) . .
O14 C43 C44 123.4(9) . .
O15 C43 C44 114.7(8) . .
C46 C44 C45 109.1(8) . .
C46 C44 C47 109.1(8) . .
C45 C44 C47 109.2(8) . .
C46 C44 C43 109.5(8) . .
C45 C44 C43 110.4(8) . .
C47 C44 C43 109.5(8) . .
C44 C45 H45A 109.5 . .
C44 C45 H45B 109.5 . .
H45A C45 H45B 109.5 . .
C44 C45 H45C 109.5 . .
H45A C45 H45C 109.5 . .
H45B C45 H45C 109.5 . .
C44 C46 H46A 109.5 . .
C44 C46 H46B 109.5 . .
H46A C46 H46B 109.5 . .
C44 C46 H46C 109.5 . .
H46A C46 H46C 109.5 . .
H46B C46 H46C 109.5 . .
C44 C47 H47A 109.5 . .
C44 C47 H47B 109.5 . .
H47A C47 H47B 109.5 . .
C44 C47 H47C 109.5 . .
H47A C47 H47C 109.5 . .
H47B C47 H47C 109.5 . .
C2H C1H H1H1 109.5 . .
C2H C1H H1H2 109.5 . .
H1H1 C1H H1H2 109.5 . .
C2H C1H H1H3 109.5 . .
H1H1 C1H H1H3 109.5 . .
H1H2 C1H H1H3 109.5 . .
C3H C2H C1H 104.2(19) . .
C3H C2H H2H1 110.9 . .
C1H C2H H2H1 110.9 . .
C3H C2H H2H2 110.9 . .
C1H C2H H2H2 110.9 . .
H2H1 C2H H2H2 108.9 . .
C2H C3H C3H 103(2) . 4
C2H C3H H3H1 111.2 . .
C3H C3H H3H1 111.2 4 .
C2H C3H H3H2 111.2 . .
C3H C3H H3H2 111.2 4 .
H3H1 C3H H3H2 109.1 . .

loop_
_geom_bond_atom_site_label_1
_geom_bond_atom_site_label_2
_geom_bond_distance
_geom_bond_site_symmetry_2
Fe1 O1 1.900(4) .
Fe1 O4 2.037(5) .
Fe1 O2 2.052(5) .
Fe1 O13 2.057(5) .
Fe1 O11 2.060(5) .
Fe1 N1 2.332(5) .
Fe2 O1 1.963(4) .
Fe2 O3 2.058(5) .
Fe2 O8 2.062(5) .
Fe2 O5 2.074(5) .
Fe2 O6 2.092(5) .
Fe2 N5 2.398(6) .
Fe3 O1 1.904(4) .
Fe3 O12 2.027(5) .
Fe3 O7 2.045(5) .
Fe3 O10 2.051(5) .
Fe3 O9 2.053(5) .
Fe3 N8 2.361(6) 8_566
O2 C1 1.263(9) .
O3 C1 1.259(8) .
O4 C6 1.268(8) .
O5 C6 1.241(8) .
O11 C11 1.253(8) .
O10 C11 1.252(8) .
O13 C16 1.264(8) .
O12 C16 1.255(8) .
O8 C26 1.254(8) .
O9 C26 1.247(8) .
O6 C21 1.237(8) .
O7 C21 1.244(8) .
O14 C43 1.186(11) .
O15 C43 1.294(10) .
O15 H15 0.8400 .
N1 C31 1.489(9) .
N1 C32 1.491(9) .
N1 C33 1.496(9) .
N3 C35 1.462(10) .
N3 C34 1.480(10) .
N3 C31 1.488(9) .
N2 C34 1.427(11) .
N2 C36 1.454(12) .
N2 C32 1.502(9) .
N4 C33 1.457(9) .
N4 C36 1.460(12) .
N4 C35 1.465(10) .
N5 C37 1.479(8) .
N5 C38 1.497(8) .
N5 C39 1.500(8) .
N8 C37 1.485(8) .
N8 C40 1.503(8) .
N8 C41 1.512(8) .
N8 Mn3 2.361(6) 8_565
N8 Fe3 2.361(6) 8_565
N6 C40 1.452(9) .
N6 C42 1.460(10) .
N6 C38 1.470(9) .
N7 C42 1.457(10) .
N7 C41 1.460(9) .
N7 C39 1.468(8) .
C1 C2 1.545(10) .
C2 C3 1.485(12) .
C2 C4 1.514(13) .
C2 C5 1.573(11) .
C3 H3A 0.9800 .
C3 H3B 0.9800 .
C3 H3C 0.9800 .
C4 H4A 0.9800 .
C4 H4B 0.9800 .
C4 H4C 0.9800 .
C5 H5A 0.9800 .
C5 H5B 0.9800 .
C5 H5C 0.9800 .
C6 C7 1.529(10) .
C7 C10 1.497(12) .
C7 C8 1.504(12) .
C7 C9 1.533(12) .
C8 H8A 0.9800 .
C8 H8B 0.9800 .
C8 H8C 0.9800 .
C9 H9A 0.9800 .
C9 H9B 0.9800 .
C9 H9C 0.9800 .
C10 H10A 0.9800 .
C10 H10B 0.9800 .
C10 H10C 0.9800 .
C11 C12 1.536(10) .
C12 C14 1.437(12) .
C12 C13 1.482(13) .
C12 C15 1.543(14) .
C13 H13A 0.9800 .
C13 H13B 0.9800 .
C13 H13C 0.9800 .
C13 H13D 0.9800 .
C13 H13E 0.9800 .
C13 H13F 0.9800 .
C14 H14A 0.9800 .
C14 H14B 0.9800 .
C14 H14C 0.9800 .
C14 H14D 0.9800 .
C14 H14E 0.9800 .
C14 H14F 0.9800 .
C15 H15A 0.9800 .
C15 H15B 0.9800 .
C15 H15C 0.9800 .
C15 H15D 0.9800 .
C15 H15E 0.9800 .
C15 H15F 0.9800 .
C16 C17 1.527(10) .
C17 C19 1.521(11) .
C17 C20 1.526(11) .
C17 C18 1.534(11) .
C18 H18A 0.9800 .
C18 H18B 0.9800 .
C18 H18C 0.9800 .
C19 H19A 0.9800 .
C19 H19B 0.9800 .
C19 H19C 0.9800 .
C20 H20A 0.9800 .
C20 H20B 0.9800 .
C20 H20C 0.9800 .
C21 C22 1.546(9) .
C22 C24 1.523(11) .
C22 C25 1.527(10) .
C22 C23 1.539(10) .
C23 H23A 0.9800 .
C23 H23B 0.9800 .
C23 H23C 0.9800 .
C24 H24A 0.9800 .
C24 H24B 0.9800 .
C24 H24C 0.9800 .
C25 H25A 0.9800 .
C25 H25B 0.9800 .
C25 H25C 0.9800 .
C26 C27 1.548(9) .
C27 C28 1.488(11) .
C27 C30 1.503(10) .
C27 C29 1.549(12) .
C28 H28A 0.9800 .
C28 H28B 0.9800 .
C28 H28C 0.9800 .
C29 H29A 0.9800 .
C29 H29B 0.9800 .
C29 H29C 0.9800 .
C30 H30A 0.9800 .
C30 H30B 0.9800 .
C30 H30C 0.9800 .
C31 H31A 0.9900 .
C31 H31B 0.9900 .
C32 H32A 0.9900 .
C32 H32B 0.9900 .
C33 H33A 0.9900 .
C33 H33B 0.9900 .
C34 H34A 0.9900 .
C34 H34B 0.9900 .
C35 H35A 0.9900 .
C35 H35B 0.9900 .
C36 H36A 0.9900 .
C36 H36B 0.9900 .
C37 H37A 0.9900 .
C37 H37B 0.9900 .
C38 H38A 0.9900 .
C38 H38B 0.9900 .
C39 H39A 0.9900 .
C39 H39B 0.9900 .
C40 H40A 0.9900 .
C40 H40B 0.9900 .
C41 H41A 0.9900 .
C41 H41B 0.9900 .
C42 H42A 0.9900 .
C42 H42B 0.9900 .
C43 C44 1.521(13) .
C44 C46 1.494(12) .
C44 C45 1.499(12) .
C44 C47 1.509(12) .
C45 H45A 0.9800 .
C45 H45B 0.9800 .
C45 H45C 0.9800 .
C46 H46A 0.9800 .
C46 H46B 0.9800 .
C46 H46C 0.9800 .
C47 H47A 0.9800 .
C47 H47B 0.9800 .
C47 H47C 0.9800 .
C1H C2H 1.59(3) .
C1H H1H1 0.9800 .
C1H H1H2 0.9800 .
C1H H1H3 0.9800 .
C2H C3H 1.40(3) .
C2H H2H1 0.9900 .
C2H H2H2 0.9900 .
C3H C3H 1.70(5) 4
C3H H3H1 0.9900 .
C3H H3H2 0.9900 .
